data_7026962
loop_
_publ_author_name
'Knight, James C.'
'Prabaharan, Ravi'
'Ward, Benjamin D.'
'Amoroso, Angelo J.'
'Edwards, Peter G.'
'Kariuki, Benson M.'

_publ_section_title
;
 A facile one-pot synthesis of a new cryptand via a Pd(II)-catalysed
 carbonylation reaction.
;
_journal_issue 42
_journal_name_full 'Dalton transactions (Cambridge, England : 2003)'
_journal_page_first 10031
_journal_page_last 10033
_journal_paper_doi 10.1039/c0dt01205j
_journal_volume 39
_journal_year 2010
_chemical_formula_moiety '2(C25 H24 Cu N7 O4), Cu Cl4, 7(H2 O)'
_chemical_formula_sum 'C50 H62 Cl4 Cu3 N14 O15'
_chemical_formula_weight 1431.56
_chemical_name_systematic
;
?
;
_space_group_IT_number 15
_symmetry_cell_setting monoclinic
_symmetry_space_group_name_Hall '-C 2yc'
_symmetry_space_group_name_H-M 'C 1 2/c 1'
_atom_sites_solution_hydrogens geom
_atom_sites_solution_primary direct
_atom_sites_solution_secondary difmap
_audit_creation_method SHELXL-97
_cell_angle_alpha 90.00
_cell_angle_beta 116.219(2)
_cell_angle_gamma 90.00
_cell_formula_units_Z 4
_cell_length_a 29.8786(14)
_cell_length_b 15.3820(7)
_cell_length_c 14.5746(9)
_cell_measurement_reflns_used 4267
_cell_measurement_temperature 150(2)
_cell_measurement_theta_max 27.47
_cell_measurement_theta_min 3.04
_cell_volume 6009.2(5)
_computing_cell_refinement 'HKL Scalepack (Otwinowski & Minor 1997)'
_computing_data_collection 'Collect (Nonius BV, 1997-2000)'
_computing_data_reduction 'HKL Denzo and Scalepack (Otwinowski & Minor 1997)'
_computing_molecular_graphics 'Ortep-3 for Windows (Farrugia, 1997)'
_computing_publication_material 'WinGX publication routines (Farrugia, 1999)'
_computing_structure_refinement 'SHELXL-97 (Sheldrick, 1997)'
_computing_structure_solution 'SIR92 (Giacovazzo et al, 1993)'
_diffrn_ambient_temperature 150(2)
_diffrn_measured_fraction_theta_full 0.988
_diffrn_measured_fraction_theta_max 0.988
_diffrn_measurement_device_type 'Nonius Kappa CCD'
_diffrn_measurement_method 'CCD slices'
_diffrn_radiation_monochromator graphite
_diffrn_radiation_source 'fine-focus sealed tube'
_diffrn_radiation_type MoK\a
_diffrn_radiation_wavelength 0.71073
_diffrn_reflns_av_R_equivalents 0.1042
_diffrn_reflns_av_sigmaI/netI 0.1087
_diffrn_reflns_limit_h_max 37
_diffrn_reflns_limit_h_min -38
_diffrn_reflns_limit_k_max 19
_diffrn_reflns_limit_k_min -19
_diffrn_reflns_limit_l_max 18
_diffrn_reflns_limit_l_min -18
_diffrn_reflns_number 21350
_diffrn_reflns_theta_full 27.47
_diffrn_reflns_theta_max 27.47
_diffrn_reflns_theta_min 3.04
_exptl_absorpt_coefficient_mu 1.307
_exptl_absorpt_correction_T_max 0.8804
_exptl_absorpt_correction_T_min 0.8804
_exptl_absorpt_correction_type empirical
_exptl_absorpt_process_details Denzo/Scalepack
_exptl_crystal_colour green
_exptl_crystal_density_diffrn 1.582
_exptl_crystal_density_method 'not measured'
_exptl_crystal_description block
_exptl_crystal_F_000 2940
_exptl_crystal_size_max 0.10
_exptl_crystal_size_mid 0.10
_exptl_crystal_size_min 0.10
_refine_diff_density_max 1.422
_refine_diff_density_min -1.139
_refine_diff_density_rms 0.148
_refine_ls_extinction_method none
_refine_ls_goodness_of_fit_ref 1.039
_refine_ls_hydrogen_treatment constr
_refine_ls_matrix_type full
_refine_ls_number_parameters 430
_refine_ls_number_reflns 6799
_refine_ls_number_restraints 70
_refine_ls_restrained_S_all 1.070
_refine_ls_R_factor_all 0.1368
_refine_ls_R_factor_gt 0.0822
_refine_ls_shift/su_max 0.001
_refine_ls_shift/su_mean 0.000
_refine_ls_structure_factor_coef Fsqd
_refine_ls_weighting_details 'calc w=1/[\s^2^(Fo^2^)+(0.1203P)^2^+24.5996P] where P=(Fo^2^+2Fc^2^)/3'
_refine_ls_weighting_scheme calc
_refine_ls_wR_factor_gt 0.2080
_refine_ls_wR_factor_ref 0.2395
_reflns_number_gt 4267
_reflns_number_total 6799
_reflns_threshold_expression >2sigma(I)
_cod_data_source_file c0dt01205j.txt
_cod_data_source_block aja0513
_cod_depositor_comments
;
The following automatic conversions were performed:

'_symmetry_cell_setting' value 'Monoclinic' changed to 'monoclinic'
according to /home/saulius/struct/CIF-dictionaries/cif_core.dic
dictionary named 'cif_core.dic' version 2.4.2 from 2011-04-26.

Automatic conversion script
Id: cif_fix_values 1891 2012-01-12 08:04:46Z andrius 
;
_cod_original_sg_symbol_H-M C2/c
_cod_database_code 7026962

loop_
_symmetry_equiv_pos_as_xyz
'x, y, z'
'-x, y, -z+1/2'
'x+1/2, y+1/2, z'
'-x+1/2, y+1/2, -z+1/2'
'-x, -y, -z'
'x, -y, z-1/2'
'-x+1/2, -y+1/2, -z'
'x+1/2, -y+1/2, z-1/2'

loop_
_atom_site_label
_atom_site_type_symbol
_atom_site_fract_x
_atom_site_fract_y
_atom_site_fract_z
_atom_site_U_iso_or_equiv
_atom_site_adp_type
_atom_site_occupancy
_atom_site_symmetry_multiplicity
_atom_site_calc_flag
_atom_site_refinement_flags
_atom_site_disorder_assembly
_atom_site_disorder_group
C1 C 0.1263(2) 0.9470(4) 0.1432(5) 0.0342(15) Uani 1 1 d . . .
H1A H 0.1471 0.8956 0.1767 0.041 Uiso 1 1 calc R . .
H1B H 0.0914 0.9324 0.1271 0.041 Uiso 1 1 calc R . .
C2 C 0.14307(19) 1.0224(4) 0.2194(4) 0.0293(13) Uani 1 1 d . . .
H2A H 0.1217 1.0736 0.1879 0.035 Uiso 1 1 calc R . .
H2B H 0.1388 1.0059 0.2807 0.035 Uiso 1 1 calc R . .
C3 C 0.2224(2) 1.0604(3) 0.3497(4) 0.0247(12) Uani 1 1 d . . .
C4 C 0.2770(2) 1.0740(3) 0.3807(4) 0.0207(11) Uani 1 1 d . . .
C5 C 0.3115(2) 1.0851(4) 0.4814(4) 0.0265(13) Uani 1 1 d . . .
H5 H 0.3011 1.0872 0.5342 0.032 Uiso 1 1 calc R . .
C6 C 0.3613(2) 1.0932(4) 0.5039(4) 0.0262(13) Uani 1 1 d . . .
H6 H 0.3856 1.1026 0.5723 0.031 Uiso 1 1 calc R . .
C7 C 0.3751(2) 1.0875(4) 0.4260(4) 0.0264(13) Uani 1 1 d . . .
H7 H 0.4092 1.0920 0.4404 0.032 Uiso 1 1 calc R . .
C8 C 0.33899(19) 1.0752(3) 0.3259(4) 0.0196(11) Uani 1 1 d . . .
C9 C 0.0981(2) 1.0374(4) -0.0185(5) 0.0355(15) Uani 1 1 d . . .
H9A H 0.0664 1.0399 -0.0121 0.043 Uiso 1 1 calc R . .
H9B H 0.0898 1.0273 -0.0913 0.043 Uiso 1 1 calc R . .
C10 C 0.1256(2) 1.1236(4) 0.0162(5) 0.0312(14) Uani 1 1 d . . .
H10A H 0.1101 1.1672 -0.0390 0.037 Uiso 1 1 calc R . .
H10B H 0.1223 1.1448 0.0770 0.037 Uiso 1 1 calc R . .
C11 C 0.1917(2) 1.1349(4) -0.0319(4) 0.0283(13) Uani 1 1 d . . .
C12 C 0.2465(2) 1.1296(3) 0.0013(4) 0.0247(12) Uani 1 1 d . . .
C13 C 0.2684(2) 1.1549(4) -0.0601(4) 0.0303(14) Uani 1 1 d . . .
H13 H 0.2489 1.1766 -0.1271 0.036 Uiso 1 1 calc R . .
C14 C 0.3203(2) 1.1478(4) -0.0212(5) 0.0336(14) Uani 1 1 d . . .
H14 H 0.3365 1.1641 -0.0619 0.040 Uiso 1 1 calc R . .
C15 C 0.3475(2) 1.1173(4) 0.0761(4) 0.0258(12) Uani 1 1 d . . .
H15 H 0.3828 1.1128 0.1032 0.031 Uiso 1 1 calc R . .
C16 C 0.3238(2) 1.0926(3) 0.1358(4) 0.0214(11) Uani 1 1 d . . .
C17 C 0.1185(2) 0.8827(4) -0.0196(5) 0.0329(14) Uani 1 1 d . . .
H17A H 0.1203 0.8968 -0.0842 0.039 Uiso 1 1 calc R . .
H17B H 0.0842 0.8630 -0.0371 0.039 Uiso 1 1 calc R . .
C18 C 0.1548(2) 0.8090(4) 0.0341(5) 0.0323(14) Uani 1 1 d . . .
H18A H 0.1479 0.7855 0.0897 0.039 Uiso 1 1 calc R . .
H18B H 0.1499 0.7615 -0.0153 0.039 Uiso 1 1 calc R . .
C19 C 0.2416(2) 0.8045(4) 0.1647(4) 0.0258(13) Uani 1 1 d . . .
C20 C 0.2941(2) 0.8360(3) 0.1993(4) 0.0237(12) Uani 1 1 d . . .
C21 C 0.3329(2) 0.7767(4) 0.2348(5) 0.0305(14) Uani 1 1 d . . .
H21 H 0.3266 0.7163 0.2359 0.037 Uiso 1 1 calc R . .
C22 C 0.3811(2) 0.8074(4) 0.2685(5) 0.0336(15) Uani 1 1 d . . .
H22 H 0.4083 0.7681 0.2909 0.040 Uiso 1 1 calc R . .
C23 C 0.3890(2) 0.8955(4) 0.2694(4) 0.0284(13) Uani 1 1 d . . .
H23 H 0.4219 0.9179 0.2941 0.034 Uiso 1 1 calc R . .
C24 C 0.34808(19) 0.9515(4) 0.2335(4) 0.0212(11) Uani 1 1 d . . .
C25 C 0.3541(2) 1.0522(4) 0.2410(4) 0.0209(11) Uani 1 1 d . . .
N1 N 0.12942(17) 0.9632(3) 0.0449(4) 0.0305(12) Uani 1 1 d . . .
H1 H 0.1624 0.9779 0.0625 0.037 Uiso 1 1 calc R . .
N2 N 0.19586(16) 1.0459(3) 0.2506(3) 0.0242(10) Uani 1 1 d . . .
N3 N 0.29055(17) 1.0701(3) 0.3051(3) 0.0208(10) Uani 1 1 d . . .
N4 N 0.17865(17) 1.1154(3) 0.0415(4) 0.0258(11) Uani 1 1 d . . .
N5 N 0.27402(18) 1.1001(3) 0.0987(3) 0.0235(10) Uani 1 1 d . . .
N6 N 0.20645(17) 0.8393(3) 0.0767(4) 0.0288(11) Uani 1 1 d . . .
H6A H 0.2148 0.8804 0.0452 0.035 Uiso 1 1 calc R . .
N7 N 0.30075(17) 0.9224(3) 0.1973(3) 0.0219(10) Uani 1 1 d . . .
O1 O 0.20723(15) 1.0611(3) 0.4176(3) 0.0305(10) Uani 1 1 d . . .
O2 O 0.16391(16) 1.1585(3) -0.1213(3) 0.0387(11) Uani 1 1 d . . .
O3 O 0.23226(16) 0.7499(3) 0.2159(3) 0.0318(10) Uani 1 1 d . . .
Cu1 Cu 0.23237(2) 1.07866(4) 0.17128(5) 0.0224(2) Uani 1 1 d . . .
Cu2 Cu 0.9999(3) 0.20190(12) 0.2702(4) 0.0603(15) Uani 0.50 1 d PD . .
Cl1 Cl 0.9719(4) 0.2864(5) 0.1334(7) 0.069(2) Uani 0.50 1 d PDU . .
Cl2 Cl 1.0278(3) 0.0962(4) 0.2040(5) 0.108(3) Uani 0.50 1 d PDU . .
Cl3 Cl 1.0225(4) 0.3086(5) 0.3853(7) 0.068(2) Uani 0.50 1 d PDU . .
Cl4 Cl 0.97703(18) 0.1113(3) 0.3651(4) 0.086(2) Uani 0.50 1 d PDU . .
O4 O 0.40495(13) 1.0693(3) 0.2735(3) 0.0267(9) Uani 1 1 d . . .
H4 H 0.4102 1.1229 0.2840 0.040 Uiso 1 1 calc R . .
O5 O 0.40208(16) 0.2428(3) 0.2839(4) 0.0431(12) Uani 1 1 d . A 1
O6 O 0.9962(4) 0.1900(7) -0.0892(10) 0.118(4) Uani 0.75 1 d PU B 2
O7 O 0.4723(5) 0.1495(11) 0.1347(13) 0.093(4) Uani 0.50 1 d PU C 3
O8 O 0.5000 0.0515(14) 0.2500 0.082(5) Uani 0.50 2 d SPU D 4
O9 O 0.9819(6) 0.0845(10) -0.2353(14) 0.105(5) Uani 0.50 1 d PU E 5
O10 O 0.4733(6) 0.0920(12) 0.0714(15) 0.115(5) Uani 0.50 1 d PU F 6

loop_
_atom_site_aniso_label
_atom_site_aniso_U_11
_atom_site_aniso_U_22
_atom_site_aniso_U_33
_atom_site_aniso_U_23
_atom_site_aniso_U_13
_atom_site_aniso_U_12
C1 0.022(3) 0.031(3) 0.043(4) 0.003(3) 0.008(3) -0.004(3)
C2 0.020(3) 0.031(3) 0.030(3) 0.000(3) 0.005(2) 0.003(2)
C3 0.028(3) 0.012(3) 0.031(3) 0.001(2) 0.011(2) 0.000(2)
C4 0.025(3) 0.011(3) 0.024(3) 0.001(2) 0.009(2) -0.001(2)
C5 0.036(3) 0.022(3) 0.025(3) 0.000(2) 0.016(2) 0.004(2)
C6 0.028(3) 0.023(3) 0.020(3) 0.001(2) 0.003(2) 0.000(2)
C7 0.024(3) 0.022(3) 0.029(3) -0.003(2) 0.007(2) -0.003(2)
C8 0.023(3) 0.011(2) 0.023(3) 0.003(2) 0.008(2) -0.003(2)
C9 0.027(3) 0.033(4) 0.032(3) 0.002(3) 0.000(2) 0.009(3)
C10 0.022(3) 0.023(3) 0.036(3) 0.005(3) 0.002(2) 0.006(2)
C11 0.038(3) 0.015(3) 0.026(3) 0.003(2) 0.008(3) 0.006(2)
C12 0.033(3) 0.012(3) 0.022(3) 0.005(2) 0.005(2) 0.006(2)
C13 0.045(4) 0.022(3) 0.022(3) 0.005(2) 0.013(3) 0.000(3)
C14 0.046(4) 0.024(3) 0.036(3) 0.003(3) 0.022(3) -0.002(3)
C15 0.031(3) 0.016(3) 0.031(3) 0.000(2) 0.014(2) -0.004(2)
C16 0.028(3) 0.013(3) 0.022(3) -0.001(2) 0.011(2) 0.002(2)
C17 0.025(3) 0.029(3) 0.034(3) -0.006(3) 0.004(2) -0.004(3)
C18 0.029(3) 0.022(3) 0.046(4) -0.004(3) 0.016(3) -0.005(2)
C19 0.035(3) 0.015(3) 0.029(3) -0.008(2) 0.016(3) 0.000(2)
C20 0.037(3) 0.011(3) 0.022(3) -0.001(2) 0.012(2) -0.001(2)
C21 0.036(3) 0.016(3) 0.036(3) -0.001(2) 0.013(3) 0.003(2)
C22 0.035(3) 0.021(3) 0.042(4) 0.005(3) 0.014(3) 0.010(3)
C23 0.025(3) 0.024(3) 0.031(3) 0.002(2) 0.007(2) 0.004(2)
C24 0.022(3) 0.016(3) 0.023(3) -0.001(2) 0.009(2) -0.001(2)
C25 0.023(3) 0.017(3) 0.021(3) 0.001(2) 0.009(2) -0.002(2)
N1 0.023(2) 0.024(3) 0.034(3) 0.000(2) 0.004(2) 0.002(2)
N2 0.020(2) 0.027(3) 0.024(2) 0.001(2) 0.0080(18) -0.0006(19)
N3 0.027(2) 0.013(2) 0.020(2) 0.0006(18) 0.0081(18) 0.0028(18)
N4 0.025(2) 0.021(2) 0.027(3) 0.005(2) 0.007(2) 0.006(2)
N5 0.036(3) 0.012(2) 0.022(2) -0.0002(18) 0.011(2) 0.0016(19)
N6 0.030(3) 0.020(3) 0.035(3) 0.001(2) 0.013(2) -0.006(2)
N7 0.030(2) 0.016(2) 0.020(2) 0.0002(18) 0.0114(19) 0.0010(19)
O1 0.035(2) 0.029(2) 0.030(2) -0.0026(18) 0.0170(18) -0.0004(18)
O2 0.045(3) 0.035(3) 0.026(2) 0.0094(19) 0.0057(19) 0.009(2)
O3 0.044(2) 0.019(2) 0.032(2) 0.0004(18) 0.0176(18) -0.0055(18)
Cu1 0.0218(4) 0.0210(4) 0.0206(4) 0.0024(3) 0.0059(3) 0.0028(3)
Cu2 0.0310(8) 0.0443(9) 0.085(4) -0.0023(12) 0.007(3) 0.0008(12)
Cl1 0.055(3) 0.060(4) 0.074(4) 0.004(3) 0.012(3) 0.001(3)
Cl2 0.082(4) 0.088(4) 0.161(6) -0.018(4) 0.060(5) 0.019(3)
Cl3 0.051(4) 0.063(4) 0.071(4) -0.021(3) 0.009(3) -0.013(3)
Cl4 0.032(2) 0.067(3) 0.149(5) 0.050(4) 0.032(3) 0.000(2)
O4 0.023(2) 0.021(2) 0.033(2) 0.0015(18) 0.0100(17) -0.0032(16)
O5 0.036(2) 0.028(2) 0.048(3) 0.003(2) 0.002(2) 0.0019(19)
O6 0.063(5) 0.086(6) 0.166(8) -0.009(6) 0.013(5) 0.025(5)
O7 0.070(6) 0.098(7) 0.119(7) -0.025(6) 0.050(5) -0.015(5)
O8 0.040(7) 0.111(10) 0.107(9) 0.000 0.044(7) 0.000
O9 0.106(9) 0.081(8) 0.102(8) -0.011(6) 0.021(6) 0.010(6)
O10 0.084(6) 0.121(7) 0.130(7) -0.032(6) 0.039(6) -0.014(6)

loop_
_atom_type_symbol
_atom_type_description
_atom_type_scat_dispersion_real
_atom_type_scat_dispersion_imag
_atom_type_scat_source
C C 0.0033 0.0016 'International Tables Vol C Tables 4.2.6.8 and 6.1.1.4'
H H 0.0000 0.0000 'International Tables Vol C Tables 4.2.6.8 and 6.1.1.4'
N N 0.0061 0.0033 'International Tables Vol C Tables 4.2.6.8 and 6.1.1.4'
O O 0.0106 0.0060 'International Tables Vol C Tables 4.2.6.8 and 6.1.1.4'
Cl Cl 0.1484 0.1585 'International Tables Vol C Tables 4.2.6.8 and 6.1.1.4'
Cu Cu 0.3201 1.2651 'International Tables Vol C Tables 4.2.6.8 and 6.1.1.4'

loop_
_geom_angle_atom_site_label_1
_geom_angle_atom_site_label_2
_geom_angle_atom_site_label_3
_geom_angle
_geom_angle_site_symmetry_1
_geom_angle_site_symmetry_3
N1 C1 C2 115.5(5) . .
N1 C1 H1A 108.4 . .
C2 C1 H1A 108.4 . .
N1 C1 H1B 108.4 . .
C2 C1 H1B 108.4 . .
H1A C1 H1B 107.5 . .
N2 C2 C1 111.7(5) . .
N2 C2 H2A 109.3 . .
C1 C2 H2A 109.3 . .
N2 C2 H2B 109.3 . .
C1 C2 H2B 109.3 . .
H2A C2 H2B 107.9 . .
O1 C3 N2 127.7(5) . .
O1 C3 C4 118.8(5) . .
N2 C3 C4 113.5(5) . .
N3 C4 C5 121.8(5) . .
N3 C4 C3 115.5(5) . .
C5 C4 C3 122.6(5) . .
C4 C5 C6 118.9(5) . .
C4 C5 H5 120.5 . .
C6 C5 H5 120.5 . .
C7 C6 C5 118.9(5) . .
C7 C6 H6 120.6 . .
C5 C6 H6 120.6 . .
C6 C7 C8 120.0(5) . .
C6 C7 H7 120.0 . .
C8 C7 H7 120.0 . .
N3 C8 C7 120.2(5) . .
N3 C8 C25 118.4(4) . .
C7 C8 C25 120.6(5) . .
N1 C9 C10 110.9(5) . .
N1 C9 H9A 109.5 . .
C10 C9 H9A 109.5 . .
N1 C9 H9B 109.5 . .
C10 C9 H9B 109.5 . .
H9A C9 H9B 108.0 . .
N4 C10 C9 112.0(5) . .
N4 C10 H10A 109.2 . .
C9 C10 H10A 109.2 . .
N4 C10 H10B 109.2 . .
C9 C10 H10B 109.2 . .
H10A C10 H10B 107.9 . .
O2 C11 N4 127.5(6) . .
O2 C11 C12 119.0(6) . .
N4 C11 C12 113.5(5) . .
N5 C12 C13 121.8(5) . .
N5 C12 C11 115.3(5) . .
C13 C12 C11 122.8(5) . .
C12 C13 C14 118.3(5) . .
C12 C13 H13 120.9 . .
C14 C13 H13 120.9 . .
C15 C14 C13 119.4(6) . .
C15 C14 H14 120.3 . .
C13 C14 H14 120.3 . .
C14 C15 C16 120.4(6) . .
C14 C15 H15 119.8 . .
C16 C15 H15 119.8 . .
N5 C16 C15 120.2(5) . .
N5 C16 C25 120.0(5) . .
C15 C16 C25 119.7(5) . .
N1 C17 C18 112.6(5) . .
N1 C17 H17A 109.1 . .
C18 C17 H17A 109.1 . .
N1 C17 H17B 109.1 . .
C18 C17 H17B 109.1 . .
H17A C17 H17B 107.8 . .
N6 C18 C17 111.0(5) . .
N6 C18 H18A 109.4 . .
C17 C18 H18A 109.4 . .
N6 C18 H18B 109.4 . .
C17 C18 H18B 109.4 . .
H18A C18 H18B 108.0 . .
O3 C19 N6 123.5(5) . .
O3 C19 C20 119.9(5) . .
N6 C19 C20 116.6(5) . .
N7 C20 C21 123.4(5) . .
N7 C20 C19 117.0(5) . .
C21 C20 C19 119.6(5) . .
C22 C21 C20 118.5(6) . .
C22 C21 H21 120.7 . .
C20 C21 H21 120.7 . .
C23 C22 C21 119.3(6) . .
C23 C22 H22 120.4 . .
C21 C22 H22 120.4 . .
C22 C23 C24 119.0(6) . .
C22 C23 H23 120.5 . .
C24 C23 H23 120.5 . .
N7 C24 C23 122.5(5) . .
N7 C24 C25 115.2(4) . .
C23 C24 C25 122.1(5) . .
O4 C25 C16 109.7(4) . .
O4 C25 C8 110.2(4) . .
C16 C25 C8 117.4(4) . .
O4 C25 C24 106.6(4) . .
C16 C25 C24 109.6(4) . .
C8 C25 C24 102.6(4) . .
C1 N1 C17 112.0(5) . .
C1 N1 C9 115.4(5) . .
C17 N1 C9 109.7(5) . .
C1 N1 H1 106.4 . .
C17 N1 H1 106.4 . .
C9 N1 H1 106.4 . .
C3 N2 C2 114.7(5) . .
C3 N2 Cu1 112.2(4) . .
C2 N2 Cu1 132.3(4) . .
C4 N3 C8 120.1(4) . .
C4 N3 Cu1 111.1(3) . .
C8 N3 Cu1 127.9(4) . .
C11 N4 C10 116.7(5) . .
C11 N4 Cu1 116.1(4) . .
C10 N4 Cu1 127.2(4) . .
C16 N5 C12 119.9(5) . .
C16 N5 Cu1 127.9(4) . .
C12 N5 Cu1 112.2(4) . .
C19 N6 C18 120.4(5) . .
C19 N6 H6A 119.8 . .
C18 N6 H6A 119.8 . .
C20 N7 C24 117.3(5) . .
N4 Cu1 N3 166.79(19) . .
N4 Cu1 N2 102.2(2) . .
N3 Cu1 N2 82.93(19) . .
N4 Cu1 N5 82.9(2) . .
N3 Cu1 N5 93.00(19) . .
N2 Cu1 N5 173.51(19) . .
Cu2 Cu2 Cl1 124.1(10) 2_755 2_755
Cu2 Cu2 Cl2 112.8(7) 2_755 2_755
Cl1 Cu2 Cl2 122.7(4) 2_755 2_755
Cu2 Cu2 Cl1 43.1(8) 2_755 .
Cl1 Cu2 Cl1 97.9(6) 2_755 .
Cl2 Cu2 Cl1 130.2(5) 2_755 .
Cu2 Cu2 Cl3 128.0(7) 2_755 .
Cl1 Cu2 Cl3 8.9(6) 2_755 .
Cl2 Cu2 Cl3 119.1(4) 2_755 .
Cl1 Cu2 Cl3 96.56(17) . .
Cu2 Cu2 Cl2 53.0(7) 2_755 .
Cl1 Cu2 Cl2 135.9(6) 2_755 .
Cl2 Cu2 Cl2 75.2(4) 2_755 .
Cl1 Cu2 Cl2 95.9(3) . .
Cl3 Cu2 Cl2 144.6(5) . .
Cu2 Cu2 Cl4 138.2(7) 2_755 .
Cl1 Cu2 Cl4 97.4(4) 2_755 .
Cl2 Cu2 Cl4 25.4(3) 2_755 .
Cl1 Cu2 Cl4 144.5(5) . .
Cl3 Cu2 Cl4 93.8(3) . .
Cl2 Cu2 Cl4 95.0(2) . .
Cu2 Cu2 Cl3 41.8(6) 2_755 2_755
Cl1 Cu2 Cl3 94.3(2) 2_755 2_755
Cl2 Cu2 Cl3 136.3(5) 2_755 2_755
Cl1 Cu2 Cl3 6.8(5) . 2_755
Cl3 Cu2 Cl3 93.8(5) . 2_755
Cl2 Cu2 Cl3 94.8(4) . 2_755
Cl4 Cu2 Cl3 151.2(5) . 2_755
Cu2 Cu2 Cl4 33.5(6) 2_755 2_755
Cl1 Cu2 Cl4 137.6(5) 2_755 2_755
Cl2 Cu2 Cl4 88.7(2) 2_755 2_755
Cl1 Cu2 Cl4 76.4(3) . 2_755
Cl3 Cu2 Cl4 145.9(4) . 2_755
Cl2 Cu2 Cl4 19.5(2) . 2_755
Cl4 Cu2 Cl4 111.4(3) . 2_755
Cl3 Cu2 Cl4 75.3(3) 2_755 2_755
Cl3 Cl1 Cu2 138(2) 2_755 2_755
Cl3 Cl1 Cu2 142(2) 2_755 .
Cu2 Cl1 Cu2 12.8(3) 2_755 .
Cl4 Cl2 Cu2 96.8(6) 2_755 2_755
Cl4 Cl2 Cu2 110.9(6) 2_755 .
Cu2 Cl2 Cu2 14.1(2) 2_755 .
Cl1 Cl3 Cu2 33.4(19) 2_755 .
Cl1 Cl3 Cu2 31(2) 2_755 2_755
Cu2 Cl3 Cu2 10.20(19) . 2_755
Cl2 Cl4 Cu2 57.9(4) 2_755 .
Cl2 Cl4 Cu2 49.6(4) 2_755 2_755
Cu2 Cl4 Cu2 8.28(16) . 2_755
C25 O4 H4 109.5 . .

loop_
_geom_bond_atom_site_label_1
_geom_bond_atom_site_label_2
_geom_bond_distance
_geom_bond_site_symmetry_2
C1 N1 1.496(8) .
C1 C2 1.529(9) .
C1 H1A 0.9900 .
C1 H1B 0.9900 .
C2 N2 1.480(7) .
C2 H2A 0.9900 .
C2 H2B 0.9900 .
C3 O1 1.256(7) .
C3 N2 1.324(7) .
C3 C4 1.503(8) .
C4 N3 1.333(7) .
C4 C5 1.381(8) .
C5 C6 1.381(8) .
C5 H5 0.9500 .
C6 C7 1.371(8) .
C6 H6 0.9500 .
C7 C8 1.391(7) .
C7 H7 0.9500 .
C8 N3 1.343(7) .
C8 C25 1.536(8) .
C9 N1 1.506(7) .
C9 C10 1.526(9) .
C9 H9A 0.9900 .
C9 H9B 0.9900 .
C10 N4 1.465(7) .
C10 H10A 0.9900 .
C10 H10B 0.9900 .
C11 O2 1.250(7) .
C11 N4 1.325(8) .
C11 C12 1.489(8) .
C12 N5 1.365(7) .
C12 C13 1.380(8) .
C13 C14 1.399(9) .
C13 H13 0.9500 .
C14 C15 1.369(8) .
C14 H14 0.9500 .
C15 C16 1.396(8) .
C15 H15 0.9500 .
C16 N5 1.343(7) .
C16 C25 1.527(7) .
C17 N1 1.501(8) .
C17 C18 1.524(9) .
C17 H17A 0.9900 .
C17 H17B 0.9900 .
C18 N6 1.462(7) .
C18 H18A 0.9900 .
C18 H18B 0.9900 .
C19 O3 1.236(7) .
C19 N6 1.358(7) .
C19 C20 1.499(8) .
C20 N7 1.347(7) .
C20 C21 1.384(8) .
C21 C22 1.381(9) .
C21 H21 0.9500 .
C22 C23 1.374(8) .
C22 H22 0.9500 .
C23 C24 1.396(8) .
C23 H23 0.9500 .
C24 N7 1.348(7) .
C24 C25 1.559(7) .
C25 O4 1.401(6) .
N1 H1 0.9300 .
N2 Cu1 1.973(5) .
N3 Cu1 1.962(4) .
N4 Cu1 1.947(4) .
N5 Cu1 1.985(5) .
N6 H6A 0.8800 .
Cu2 Cu2 0.592(9) 2_755
Cu2 Cl1 1.824(8) 2_755
Cu2 Cl2 1.935(7) 2_755
Cu2 Cl1 2.211(6) .
Cu2 Cl3 2.227(5) .
Cu2 Cl2 2.232(5) .
Cu2 Cl4 2.270(5) .
Cu2 Cl3 2.634(8) 2_755
Cu2 Cl4 2.739(7) 2_755
Cl1 Cl3 0.510(11) 2_755
Cl1 Cu2 1.824(7) 2_755
Cl2 Cl4 0.980(9) 2_755
Cl2 Cu2 1.935(7) 2_755
Cl3 Cl1 0.510(11) 2_755
Cl3 Cu2 2.634(8) 2_755
Cl4 Cl2 0.980(9) 2_755
Cl4 Cu2 2.739(7) 2_755
O4 H4 0.8400 .
